data_7237208
loop_
_publ_author_name
'Wang, Kangcai'
'Chinnam, Ajay Kumar'
'Petrutik, Natan'
'Komarala, Eswaravara Prasadarao'
'Zhang, Qinghua'
'Yan, Qi-Long'
'Dobrovetsky, Roman'
'Gozin, Michael'

_publ_section_title
;
 Iodocuprate-containing ionic liquids as promoters for green propulsion
;
_journal_issue 45
_journal_name_full 'Journal of Materials Chemistry A'
_journal_page_first 22819
_journal_paper_doi 10.1039/C8TA08042A
_journal_volume 6
_journal_year 2018
_chemical_formula_moiety '0.5(Cu10 I14), 2(C6 H11 N2)'
_chemical_formula_sum 'C12 H22 Cu5 I7 N4'
_chemical_formula_weight 1428.33
_space_group_crystal_system orthorhombic
_space_group_IT_number 62
_space_group_name_Hall '-P 2ac 2n'
_space_group_name_H-M_alt 'P n m a'
_atom_sites_solution_hydrogens geom
_atom_sites_solution_primary direct
_audit_creation_date 2018-04-26
_audit_creation_method
;
Olex2 1.2-beta
(compiled 2016.07.08 svn.r3312 for OlexSys, GUI svn.r5203)
;
_audit_update_record
;
2018-07-11 deposited with the CCDC.
2018-10-17 downloaded from the CCDC.
;
_cell_angle_alpha 90
_cell_angle_beta 90
_cell_angle_gamma 90
_cell_formula_units_Z 4
_cell_length_a 13.2656(15)
_cell_length_b 21.421(3)
_cell_length_c 10.3192(12)
_cell_measurement_reflns_used 3822
_cell_measurement_temperature 173
_cell_measurement_theta_max 26.18
_cell_measurement_theta_min 2.19
_cell_volume 2932.3(6)
_computing_cell_refinement 'SAINT v8.34A (Bruker, 2013)'
_computing_data_reduction 'SAINT v8.34A (Bruker, 2013)'
_computing_molecular_graphics 'Olex2 (Dolomanov et al., 2009)'
_computing_publication_material 'Olex2 (Dolomanov et al., 2009)'
_computing_structure_refinement 'ShelXL (Sheldrick, 2015)'
_computing_structure_solution 'SIR2004 (Burla et al., 2007)'
_diffrn_ambient_temperature 173
_diffrn_measured_fraction_theta_full 0.999
_diffrn_measured_fraction_theta_max 0.998
_diffrn_measurement_device_type 'Bruker APEX-II CCD'
_diffrn_measurement_method '\f and \w scans'
_diffrn_radiation_type MoK\a
_diffrn_radiation_wavelength 0.71073
_diffrn_reflns_av_R_equivalents 0.0611
_diffrn_reflns_av_unetI/netI 0.0391
_diffrn_reflns_Laue_measured_fraction_full 0.999
_diffrn_reflns_Laue_measured_fraction_max 0.998
_diffrn_reflns_limit_h_max 15
_diffrn_reflns_limit_h_min -16
_diffrn_reflns_limit_k_max 26
_diffrn_reflns_limit_k_min -26
_diffrn_reflns_limit_l_max 12
_diffrn_reflns_limit_l_min -12
_diffrn_reflns_number 20641
_diffrn_reflns_point_group_measured_fraction_full 0.999
_diffrn_reflns_point_group_measured_fraction_max 0.998
_diffrn_reflns_theta_full 26.000
_diffrn_reflns_theta_max 26.433
_diffrn_reflns_theta_min 1.901
_diffrn_standards_number 0
_exptl_absorpt_coefficient_mu 10.945
_exptl_absorpt_correction_T_max 0.0346
_exptl_absorpt_correction_T_min 0.0077
_exptl_absorpt_correction_type multi-scan
_exptl_absorpt_process_details
;
SADABS-2014/5 (Bruker,2014/5) was used for absorption correction.
wR2(int) was 0.1456 before and 0.0618 after correction.
The Ratio of minimum to maximum transmission is 0.2225.
The \l/2 correction factor is 0.00150.
;
_exptl_crystal_colour 'clear whiteish colourless'
_exptl_crystal_colour_lustre clear
_exptl_crystal_colour_modifier whiteish
_exptl_crystal_colour_primary colourless
_exptl_crystal_density_diffrn 3.235
_exptl_crystal_description block
_exptl_crystal_F_000 2552
_exptl_crystal_size_max 0.22
_exptl_crystal_size_mid 0.2
_exptl_crystal_size_min 0.18
_refine_diff_density_max 0.891
_refine_diff_density_min -1.333
_refine_diff_density_rms 0.262
_refine_ls_extinction_method none
_refine_ls_goodness_of_fit_ref 1.096
_refine_ls_hydrogen_treatment constr
_refine_ls_matrix_type full
_refine_ls_number_parameters 135
_refine_ls_number_reflns 3092
_refine_ls_number_restraints 0
_refine_ls_restrained_S_all 1.096
_refine_ls_R_factor_all 0.0429
_refine_ls_R_factor_gt 0.0347
_refine_ls_shift/su_max 0.001
_refine_ls_shift/su_mean 0.000
_refine_ls_structure_factor_coef Fsqd
_refine_ls_weighting_details 'w=1/[\s^2^(Fo^2^)+(0.0546P)^2^+3.2744P] where P=(Fo^2^+2Fc^2^)/3'
_refine_ls_weighting_scheme calc
_refine_ls_wR_factor_gt 0.0868
_refine_ls_wR_factor_ref 0.1016
_reflns_Friedel_coverage 0.000
_reflns_number_gt 2642
_reflns_number_total 3092
_reflns_threshold_expression 'I > 2\s(I)'
_cod_data_source_file c8ta08042a2.cif
_cod_data_source_block 5555
_cod_original_cell_volume 2932.4(6)
_cod_database_code 7237208
_shelx_space_group_comment
;
The symmetry employed for this shelxl refinement is uniquely defined
by the following loop, which should always be used as a source of
symmetry information in preference to the above space-group names.
They are only intended as comments.
;
_olex2_refinement_description
;
1. Fixed Uiso
 At 1.2 times of:
  All C(H) groups, All C(H,H) groups
 At 1.5 times of:
  All C(H,H,H) groups
2.a Secondary CH2 refined with riding coordinates:
 C5(H5A,H5B)
2.b Aromatic/amide H refined with riding coordinates:
 C3(H3), C4(H4), C2(H2)
2.c Idealised Me refined as rotating group:
 C6(H6A,H6B,H6C), C1(H1A,H1B,H1C)
;
_shelx_shelxl_version_number 2014/7
_olex2_submission_special_instructions 'No special instructions were received'

loop_
_space_group_symop_operation_xyz
'x, y, z'
'-x+1/2, -y, z+1/2'
'-x, y+1/2, -z'
'x+1/2, -y+1/2, -z+1/2'
'-x, -y, -z'
'x-1/2, y, -z-1/2'
'x, -y-1/2, z'
'-x-1/2, y-1/2, z-1/2'

loop_
_atom_site_label
_atom_site_type_symbol
_atom_site_fract_x
_atom_site_fract_y
_atom_site_fract_z
_atom_site_U_iso_or_equiv
_atom_site_adp_type
_atom_site_occupancy
_atom_site_site_symmetry_order
_atom_site_calc_flag
_atom_site_refinement_flags_posn
_atom_site_refinement_flags_adp
_atom_site_refinement_flags_occupancy
I2 I 0.85660(5) 0.7500 0.78834(6) 0.02974(17) Uani 1 2 d S T P
I5 I 1.10418(5) 0.7500 0.49849(7) 0.03287(17) Uani 1 2 d S T P
I1 I 0.60683(3) 0.64588(2) 0.63115(5) 0.03398(15) Uani 1 1 d . . .
I3 I 0.78921(6) 0.7500 0.35450(7) 0.03872(19) Uani 1 2 d S T P
I4 I 0.91084(4) 0.58289(2) 0.56602(5) 0.03742(15) Uani 1 1 d . . .
Cu1 Cu 0.65680(10) 0.7500 0.74373(15) 0.0397(3) Uani 1 2 d S T P
Cu3 Cu 0.99858(8) 0.68120(5) 0.65923(11) 0.0451(3) Uani 1 1 d . . .
Cu2 Cu 0.79352(8) 0.68141(5) 0.55933(12) 0.0520(3) Uani 1 1 d . . .
N1 N 0.3207(5) 0.5762(3) 0.4680(7) 0.0375(15) Uani 1 1 d . . .
N2 N 0.4407(5) 0.6007(3) 0.3374(6) 0.0345(14) Uani 1 1 d . . .
C3 C 0.3408(7) 0.5245(4) 0.3947(9) 0.048(2) Uani 1 1 d . . .
H3 H 0.3077 0.4853 0.4006 0.058 Uiso 1 1 calc R . .
C4 C 0.4155(7) 0.5393(4) 0.3131(9) 0.047(2) Uani 1 1 d . . .
H4 H 0.4455 0.5126 0.2504 0.056 Uiso 1 1 calc R . .
C2 C 0.3814(6) 0.6211(4) 0.4282(8) 0.0408(19) Uani 1 1 d . . .
H2 H 0.3817 0.6625 0.4612 0.049 Uiso 1 1 calc R . .
C6 C 0.6125(7) 0.5998(5) 0.2514(9) 0.057(2) Uani 1 1 d . . .
H6A H 0.5996 0.5665 0.1883 0.085 Uiso 1 1 calc GR . .
H6B H 0.6339 0.5813 0.3338 0.085 Uiso 1 1 calc GR . .
H6C H 0.6657 0.6273 0.2186 0.085 Uiso 1 1 calc GR . .
C5 C 0.5190(6) 0.6364(4) 0.2718(8) 0.045(2) Uani 1 1 d . . .
H5A H 0.5350 0.6739 0.3240 0.054 Uiso 1 1 calc R . .
H5B H 0.4931 0.6506 0.1868 0.054 Uiso 1 1 calc R . .
C1 C 0.2484(7) 0.5800(5) 0.5825(10) 0.053(2) Uani 1 1 d . . .
H1A H 0.1788 0.5797 0.5507 0.079 Uiso 1 1 calc GR . .
H1B H 0.2608 0.6187 0.6307 0.079 Uiso 1 1 calc GR . .
H1C H 0.2592 0.5441 0.6397 0.079 Uiso 1 1 calc GR . .

loop_
_atom_site_aniso_label
_atom_site_aniso_U_11
_atom_site_aniso_U_22
_atom_site_aniso_U_33
_atom_site_aniso_U_23
_atom_site_aniso_U_13
_atom_site_aniso_U_12
I2 0.0263(3) 0.0289(3) 0.0340(4) 0.000 -0.0003(3) 0.000
I5 0.0342(4) 0.0331(3) 0.0313(4) 0.000 -0.0007(3) 0.000
I1 0.0316(3) 0.0326(3) 0.0377(3) -0.0065(2) 0.00129(19) -0.00081(19)
I3 0.0442(4) 0.0381(4) 0.0339(4) 0.000 -0.0014(3) 0.000
I4 0.0366(3) 0.0298(3) 0.0458(3) -0.0020(2) 0.0008(2) -0.00126(19)
Cu1 0.0388(7) 0.0320(7) 0.0481(8) 0.000 -0.0030(6) 0.000
Cu3 0.0471(6) 0.0412(6) 0.0470(6) -0.0022(5) 0.0001(5) -0.0074(5)
Cu2 0.0460(6) 0.0505(6) 0.0594(7) 0.0148(5) 0.0036(5) 0.0063(5)
N1 0.034(3) 0.037(3) 0.041(4) -0.001(3) 0.000(3) 0.003(3)
N2 0.040(3) 0.035(3) 0.029(3) -0.003(3) -0.006(3) -0.005(3)
C3 0.056(5) 0.026(4) 0.063(6) -0.007(4) 0.012(4) -0.004(4)
C4 0.054(5) 0.040(4) 0.047(5) -0.014(4) 0.012(4) -0.004(4)
C2 0.047(5) 0.024(4) 0.051(5) -0.007(3) -0.006(4) 0.003(3)
C6 0.060(6) 0.066(6) 0.044(5) -0.012(5) 0.010(4) -0.012(5)
C5 0.052(5) 0.044(5) 0.040(5) 0.004(4) 0.002(4) -0.015(4)
C1 0.039(5) 0.058(6) 0.062(6) -0.010(5) 0.017(4) 0.003(4)

loop_
_atom_type_symbol
_atom_type_description
_atom_type_scat_dispersion_real
_atom_type_scat_dispersion_imag
_atom_type_scat_source
C C 0.0033 0.0016 'International Tables Vol C Tables 4.2.6.8 and 6.1.1.4'
H H 0.0000 0.0000 'International Tables Vol C Tables 4.2.6.8 and 6.1.1.4'
Cu Cu 0.3201 1.2651 'International Tables Vol C Tables 4.2.6.8 and 6.1.1.4'
I I -0.4742 1.8119 'International Tables Vol C Tables 4.2.6.8 and 6.1.1.4'
N N 0.0061 0.0033 'International Tables Vol C Tables 4.2.6.8 and 6.1.1.4'

loop_
_geom_angle_atom_site_label_1
_geom_angle_atom_site_label_2
_geom_angle_atom_site_label_3
_geom_angle
_geom_angle_site_symmetry_1
_geom_angle_site_symmetry_3
Cu1 I2 Cu3 126.48(4) . .
Cu1 I2 Cu3 126.48(4) . 7_575
Cu1 I2 Cu2 64.98(4) . .
Cu1 I2 Cu2 64.98(4) . 7_575
Cu3 I2 Cu3 65.14(5) . 7_575
Cu3 I2 Cu2 94.28(4) 7_575 .
Cu3 I2 Cu2 61.97(3) 7_575 7_575
Cu3 I2 Cu2 94.28(4) . 7_575
Cu3 I2 Cu2 61.97(3) . .
Cu2 I2 Cu2 60.75(5) . 7_575
Cu3 I5 Cu1 61.58(4) 7_575 6_657
Cu3 I5 Cu1 61.58(4) . 6_657
Cu3 I5 Cu3 68.34(5) . 7_575
Cu1 I1 Cu3 62.49(4) . 6_557
Cu1 I1 Cu2 69.29(4) . .
Cu2 I1 Cu3 128.97(4) . 6_557
Cu2 I3 Cu2 69.59(6) 7_575 .
Cu3 I4 Cu2 67.82(4) . .
I2 Cu1 I5 94.85(5) . 6_557
I2 Cu1 Cu3 133.54(5) . 4_466
I2 Cu1 Cu3 133.54(5) . 6_557
I2 Cu1 Cu2 60.97(4) . .
I2 Cu1 Cu2 60.97(4) . 7_575
I5 Cu1 Cu3 56.95(4) 6_557 6_557
I5 Cu1 Cu3 56.95(4) 6_557 4_466
I5 Cu1 Cu2 139.82(4) 6_557 .
I5 Cu1 Cu2 139.82(4) 6_557 7_575
I1 Cu1 I2 109.12(4) 7_575 .
I1 Cu1 I2 109.12(4) . .
I1 Cu1 I5 111.55(4) 7_575 6_557
I1 Cu1 I5 111.55(4) . 6_557
I1 Cu1 I1 118.09(6) . 7_575
I1 Cu1 Cu3 115.29(5) . 4_466
I1 Cu1 Cu3 115.29(5) 7_575 6_557
I1 Cu1 Cu3 60.60(3) 7_575 4_466
I1 Cu1 Cu3 60.60(3) . 6_557
I1 Cu1 Cu2 56.83(3) . .
I1 Cu1 Cu2 106.84(5) 7_575 .
I1 Cu1 Cu2 56.83(3) 7_575 7_575
I1 Cu1 Cu2 106.84(5) . 7_575
Cu3 Cu1 Cu3 64.73(6) 6_557 4_466
Cu3 Cu1 Cu2 161.82(7) 4_466 .
Cu3 Cu1 Cu2 115.32(4) 6_557 .
Cu3 Cu1 Cu2 115.32(4) 4_466 7_575
Cu3 Cu1 Cu2 161.82(7) 6_557 7_575
Cu2 Cu1 Cu2 58.41(5) 7_575 .
I2 Cu3 Cu1 93.40(4) . 6_657
I2 Cu3 Cu3 57.43(2) . 7_575
I2 Cu3 Cu2 61.85(4) . .
I5 Cu3 I2 111.87(4) . .
I5 Cu3 I1 112.29(4) . 6_657
I5 Cu3 Cu1 61.46(4) . 6_657
I5 Cu3 Cu3 55.83(3) . 7_575
I5 Cu3 Cu2 105.92(5) . .
I1 Cu3 I2 97.28(4) 6_657 .
I1 Cu3 Cu1 56.91(3) 6_657 6_657
I1 Cu3 Cu3 106.25(3) 6_657 7_575
I1 Cu3 Cu2 141.30(5) 6_657 .
I4 Cu3 I2 108.01(4) . .
I4 Cu3 I5 117.49(5) . .
I4 Cu3 I1 107.94(4) . 6_657
I4 Cu3 Cu1 155.85(5) . 6_657
I4 Cu3 Cu3 144.36(3) . 7_575
I4 Cu3 Cu2 56.61(3) . .
Cu1 Cu3 Cu3 57.64(3) 6_657 7_575
Cu1 Cu3 Cu2 147.24(5) 6_657 .
Cu2 Cu3 Cu3 89.91(3) . 7_575
I2 Cu2 Cu1 54.04(4) . .
I2 Cu2 Cu3 56.17(3) . .
I2 Cu2 Cu2 59.63(2) . 7_575
I1 Cu2 I2 100.59(4) . .
I1 Cu2 Cu1 53.88(3) . .
I1 Cu2 Cu3 139.60(5) . .
I1 Cu2 Cu2 106.40(3) . 7_575
I3 Cu2 I2 112.67(4) . .
I3 Cu2 I1 111.50(4) . .
I3 Cu2 I4 119.60(5) . .
I3 Cu2 Cu1 103.11(4) . .
I3 Cu2 Cu3 108.21(5) . .
I3 Cu2 Cu2 55.20(3) . 7_575
I4 Cu2 I2 102.39(4) . .
I4 Cu2 I1 108.11(4) . .
I4 Cu2 Cu1 137.16(5) . .
I4 Cu2 Cu3 55.57(3) . .
I4 Cu2 Cu2 143.57(3) . 7_575
Cu3 Cu2 Cu1 109.88(6) . .
Cu3 Cu2 Cu2 90.09(3) . 7_575
Cu2 Cu2 Cu1 60.80(3) 7_575 .
C3 N1 C1 126.5(7) . .
C2 N1 C3 107.5(7) . .
C2 N1 C1 125.8(7) . .
C4 N2 C5 126.1(7) . .
C2 N2 C4 107.8(7) . .
C2 N2 C5 126.1(7) . .
N1 C3 H3 126.3 . .
C4 C3 N1 107.5(7) . .
C4 C3 H3 126.3 . .
N2 C4 H4 126.6 . .
C3 C4 N2 106.9(7) . .
C3 C4 H4 126.6 . .
N1 C2 H2 124.8 . .
N2 C2 N1 110.3(7) . .
N2 C2 H2 124.8 . .
H6A C6 H6B 109.5 . .
H6A C6 H6C 109.5 . .
H6B C6 H6C 109.5 . .
C5 C6 H6A 109.5 . .
C5 C6 H6B 109.5 . .
C5 C6 H6C 109.5 . .
N2 C5 C6 112.6(7) . .
N2 C5 H5A 109.1 . .
N2 C5 H5B 109.1 . .
C6 C5 H5A 109.1 . .
C6 C5 H5B 109.1 . .
H5A C5 H5B 107.8 . .
N1 C1 H1A 109.5 . .
N1 C1 H1B 109.5 . .
N1 C1 H1C 109.5 . .
H1A C1 H1B 109.5 . .
H1A C1 H1C 109.5 . .
H1B C1 H1C 109.5 . .

loop_
_geom_bond_atom_site_label_1
_geom_bond_atom_site_label_2
_geom_bond_distance
_geom_bond_site_symmetry_2
I2 Cu1 2.6901(15) .
I2 Cu3 2.7376(13) .
I2 Cu3 2.7376(13) 7_575
I2 Cu2 2.9058(15) .
I2 Cu2 2.9058(14) 7_575
I5 Cu1 2.7501(17) 6_657
I5 Cu3 2.6240(12) .
I5 Cu3 2.6240(12) 7_575
I1 Cu1 2.6007(9) .
I1 Cu3 2.7042(12) 6_557
I1 Cu2 2.6948(12) .
I3 Cu2 2.5749(13) 7_575
I3 Cu2 2.5749(13) .
I4 Cu3 2.5913(12) .
I4 Cu2 2.6230(12) .
Cu1 I5 2.7501(17) 6_557
Cu1 I1 2.6007(9) 7_575
Cu1 Cu3 2.7532(16) 6_557
Cu1 Cu3 2.7532(16) 4_466
Cu1 Cu2 3.0115(18) 7_575
Cu1 Cu2 3.0115(18) .
Cu3 I1 2.7043(12) 6_657
Cu3 Cu1 2.7532(16) 6_657
Cu3 Cu3 2.948(2) 7_575
Cu3 Cu2 2.9090(16) .
Cu2 Cu2 2.939(2) 7_575
N1 C3 1.367(10) .
N1 C2 1.320(10) .
N1 C1 1.524(11) .
N2 C4 1.379(10) .
N2 C2 1.300(10) .
N2 C5 1.456(10) .
C3 H3 0.9500 .
C3 C4 1.339(12) .
C4 H4 0.9500 .
C2 H2 0.9500 .
C6 H6A 0.9800 .
C6 H6B 0.9800 .
C6 H6C 0.9800 .
C6 C5 1.483(13) .
C5 H5A 0.9900 .
C5 H5B 0.9900 .
C1 H1A 0.9800 .
C1 H1B 0.9800 .
C1 H1C 0.9800 .

loop_
_geom_torsion_atom_site_label_1
_geom_torsion_atom_site_label_2
_geom_torsion_atom_site_label_3
_geom_torsion_atom_site_label_4
_geom_torsion
N1 C3 C4 N2 -0.1(11)
C3 N1 C2 N2 -2.0(10)
C4 N2 C2 N1 2.0(10)
C4 N2 C5 C6 -42.1(12)
C2 N1 C3 C4 1.3(10)
C2 N2 C4 C3 -1.1(10)
C2 N2 C5 C6 138.8(9)
C5 N2 C4 C3 179.6(8)
C5 N2 C2 N1 -178.7(7)
C1 N1 C3 C4 -173.8(9)
C1 N1 C2 N2 173.1(8)
